data_1555070
loop_
_publ_author_name
'Zerov, Aleksey V.'
'Bulova, Anastasia A.'
'Khoroshilova, Olesya V.'
'Vasilyev, Aleksander V.'

_publ_section_title
;
 TfOH-promoted transformation of TMS-ethers of diarylsubstituted CF3-allyl
 alcohols with arenes into CF3-indanes
;
_journal_issue 18
_journal_name_full 'Organic Chemistry Frontiers'
_journal_page_first 3264
_journal_paper_doi 10.1039/C9QO00822E
_journal_volume 6
_journal_year 2019
_chemical_formula_moiety 'C25 H23 F3'
_chemical_formula_sum 'C25 H23 F3'
_chemical_formula_weight 380.43
_space_group_crystal_system monoclinic
_space_group_IT_number 14
_space_group_name_Hall '-P 2ybc'
_space_group_name_H-M_alt 'P 1 21/c 1'
_atom_sites_solution_hydrogens geom
_atom_sites_solution_primary iterative
_audit_creation_date 2018-10-23
_audit_creation_method
;
Olex2 1.2
(compiled 2018.05.29 svn.r3508 for OlexSys, GUI svn.r5506)
;
_audit_update_record
;
2018-10-24 deposited with the CCDC.	2019-08-05 downloaded from the CCDC.
;
_cell_angle_alpha 90
_cell_angle_beta 102.702(4)
_cell_angle_gamma 90
_cell_formula_units_Z 4
_cell_length_a 10.5544(4)
_cell_length_b 15.4584(6)
_cell_length_c 12.2743(4)
_cell_measurement_reflns_used 5028
_cell_measurement_temperature 100(2)
_cell_measurement_theta_max 31.2380
_cell_measurement_theta_min 3.1280
_cell_volume 1953.59(13)
_computing_cell_refinement
;
CrysAlisPro, Agilent Technologies,
Version 1.171.36.32 (release 02-08-2013 CrysAlis171 .NET)
(compiled Aug  2 2013,16:46:58)
;
_computing_data_collection
;
CrysAlisPro, Agilent Technologies,
Version 1.171.36.32 (release 02-08-2013 CrysAlis171 .NET)
(compiled Aug  2 2013,16:46:58)
;
_computing_data_reduction
;
CrysAlisPro, Agilent Technologies,
Version 1.171.36.32 (release 02-08-2013 CrysAlis171 .NET)
(compiled Aug  2 2013,16:46:58)
;
_computing_molecular_graphics 'Olex2 (Dolomanov et al., 2009)'
_computing_publication_material 'Olex2 (Dolomanov et al., 2009)'
_computing_structure_refinement 'ShelXL (Sheldrick, 2015)'
_computing_structure_solution
;
Superflip (Palatinus & Chapuis, 2007;Palatinus & van der Lee, 2008;
Palatinus et al., 2012)
;
_diffrn_ambient_temperature 100(2)
_diffrn_detector_area_resol_mean 16.2096
_diffrn_measured_fraction_theta_full 0.999
_diffrn_measured_fraction_theta_max 0.999
_diffrn_measurement_details
;
#__ type_ start__ end____ width___ exp.time_
  1 omega  -80.00   21.00   1.0000   26.0000
omega____ theta____ kappa____ phi______ frames
    -      -23.3621  -19.0000  -30.0000 101

#__ type_ start__ end____ width___ exp.time_
  2 omega  -43.00   45.00   1.0000   26.0000
omega____ theta____ kappa____ phi______ frames
    -       24.2996  -77.0000 -150.0000 88

#__ type_ start__ end____ width___ exp.time_
  3 omega   38.00  100.00   1.0000   26.0000
omega____ theta____ kappa____ phi______ frames
    -       24.2996  178.0000 -120.0000 62

#__ type_ start__ end____ width___ exp.time_
  4 omega  -79.00   -9.00   1.0000   26.0000
omega____ theta____ kappa____ phi______ frames
    -      -23.3621  -57.0000 -180.0000 70

#__ type_ start__ end____ width___ exp.time_
  5 omega  -43.00   -3.00   1.0000   26.0000
omega____ theta____ kappa____ phi______ frames
    -      -23.3621  -57.0000   90.0000 40

#__ type_ start__ end____ width___ exp.time_
  6 omega  -35.00   42.00   1.0000   26.0000
omega____ theta____ kappa____ phi______ frames
    -      -23.3621   38.0000   90.0000 77

#__ type_ start__ end____ width___ exp.time_
  7 omega  -36.00   -1.00   1.0000   26.0000
omega____ theta____ kappa____ phi______ frames
    -       24.2996  -38.0000  -30.0000 35
;
_diffrn_measurement_device_type 'Xcalibur, Eos'
_diffrn_measurement_method '\w scans'
_diffrn_orient_matrix_UB_11 -0.0132015000
_diffrn_orient_matrix_UB_12 0.0423542000
_diffrn_orient_matrix_UB_13 -0.0217486000
_diffrn_orient_matrix_UB_21 -0.0651967000
_diffrn_orient_matrix_UB_22 -0.0038414000
_diffrn_orient_matrix_UB_23 0.0057074000
_diffrn_orient_matrix_UB_31 0.0179212000
_diffrn_orient_matrix_UB_32 0.0172283000
_diffrn_orient_matrix_UB_33 0.0548009000
_diffrn_radiation_monochromator graphite
_diffrn_radiation_type MoK\a
_diffrn_radiation_wavelength 0.71073
_diffrn_reflns_av_R_equivalents 0.0277
_diffrn_reflns_av_unetI/netI 0.0245
_diffrn_reflns_Laue_measured_fraction_full 0.999
_diffrn_reflns_Laue_measured_fraction_max 0.999
_diffrn_reflns_limit_h_max 13
_diffrn_reflns_limit_h_min -13
_diffrn_reflns_limit_k_max 20
_diffrn_reflns_limit_k_min -20
_diffrn_reflns_limit_l_max 15
_diffrn_reflns_limit_l_min -15
_diffrn_reflns_number 18127
_diffrn_reflns_point_group_measured_fraction_full 0.999
_diffrn_reflns_point_group_measured_fraction_max 0.999
_diffrn_reflns_theta_full 25.242
_diffrn_reflns_theta_max 27.499
_diffrn_reflns_theta_min 2.635
_diffrn_source 'Enhance (Mo) X-ray Source'
_exptl_absorpt_coefficient_mu 0.093
_exptl_absorpt_correction_T_max 1.00000
_exptl_absorpt_correction_T_min 0.95909
_exptl_absorpt_correction_type multi-scan
_exptl_absorpt_process_details
;
CrysAlisPro, Agilent Technologies,
Version 1.171.36.32 (release 02-08-2013 CrysAlis171 .NET)
(compiled Aug  2 2013,16:46:58)
Empirical absorption correction using spherical harmonics,
 implemented in SCALE3 ABSPACK scaling algorithm.
;
_exptl_crystal_colour 'clear colourless'
_exptl_crystal_colour_lustre clear
_exptl_crystal_colour_primary colourless
_exptl_crystal_density_diffrn 1.293
_exptl_crystal_description prism
_exptl_crystal_F_000 800
_exptl_crystal_size_max 0.3
_exptl_crystal_size_mid 0.2
_exptl_crystal_size_min 0.2
_refine_diff_density_max 0.341
_refine_diff_density_min -0.261
_refine_diff_density_rms 0.040
_refine_ls_extinction_method none
_refine_ls_goodness_of_fit_ref 1.032
_refine_ls_hydrogen_treatment constr
_refine_ls_matrix_type full
_refine_ls_number_parameters 256
_refine_ls_number_reflns 4490
_refine_ls_number_restraints 0
_refine_ls_restrained_S_all 1.032
_refine_ls_R_factor_all 0.0489
_refine_ls_R_factor_gt 0.0398
_refine_ls_shift/su_max 0.000
_refine_ls_shift/su_mean 0.000
_refine_ls_structure_factor_coef Fsqd
_refine_ls_weighting_details 'w=1/[\s^2^(Fo^2^)+(0.0405P)^2^+0.8642P] where P=(Fo^2^+2Fc^2^)/3'
_refine_ls_weighting_scheme calc
_refine_ls_wR_factor_gt 0.0928
_refine_ls_wR_factor_ref 0.0984
_reflns_Friedel_coverage 0.000
_reflns_number_gt 3834
_reflns_number_total 4490
_reflns_threshold_expression 'I > 2\s(I)'
_cod_data_source_file c9qo00822e2.cif
_cod_data_source_block 7072-9949_emt002
_cod_database_code 1555070
_shelx_shelxl_version_number 2014/7
_chemical_oxdiff_formula 'C20 F3'
_shelx_space_group_comment
;
The symmetry employed for this shelxl refinement is uniquely defined
by the following loop, which should always be used as a source of
symmetry information in preference to the above space-group names.
They are only intended as comments.
;
_shelx_estimated_absorpt_t_max 0.982
_shelx_estimated_absorpt_t_min 0.973
_reflns_odcompleteness_completeness 99.89
_reflns_odcompleteness_iscentric 1
_reflns_odcompleteness_theta 28.98
_olex2_refinement_description
;
1. Fixed Uiso
 At 1.2 times of:
  All C(H) groups, All C(H,H) groups
 At 1.5 times of:
  All C(H,H,H) groups
2.a Ternary CH refined with riding coordinates:
 C4(H4)
2.b Secondary CH2 refined with riding coordinates:
 C3(H3A,H3B)
2.c Aromatic/amide H refined with riding coordinates:
 C12(H12), C16(H16), C18(H18), C15(H15), C22(H22), C8(H8), C13(H13), C14(H14),
 C20(H20), C19(H19), C21(H21)
2.d Idealised Me refined as rotating group:
 C23(H23A,H23B,H23C), C24(H24A,H24B,H24C), C25(H25A,H25B,H25C)
;
_olex2_submission_special_instructions 'No special instructions were received'

loop_
_space_group_symop_operation_xyz
'x, y, z'
'-x, y+1/2, -z+1/2'
'-x, -y, -z'
'x, -y-1/2, z-1/2'

loop_
_atom_site_label
_atom_site_type_symbol
_atom_site_fract_x
_atom_site_fract_y
_atom_site_fract_z
_atom_site_U_iso_or_equiv
_atom_site_adp_type
_atom_site_occupancy
_atom_site_site_symmetry_order
_atom_site_calc_flag
_atom_site_refinement_flags_posn
F2 F 0.11238(8) 0.43304(5) 0.16463(6) 0.02564(19) Uani 1 1 d .
F3 F 0.20859(7) 0.35397(5) 0.06342(6) 0.02385(18) Uani 1 1 d .
F1 F 0.32061(8) 0.43483(5) 0.19168(6) 0.02709(19) Uani 1 1 d .
C1 C 0.21681(12) 0.38216(8) 0.16867(10) 0.0193(3) Uani 1 1 d .
C17 C 0.55185(12) 0.22899(8) 0.41098(10) 0.0180(3) Uani 1 1 d .
C10 C 0.25144(12) 0.34723(7) 0.37052(9) 0.0159(2) Uani 1 1 d .
C5 C 0.38349(12) 0.34684(7) 0.42204(10) 0.0160(2) Uani 1 1 d .
C11 C 0.11682(12) 0.24399(8) 0.22694(10) 0.0168(2) Uani 1 1 d .
C4 C 0.46490(11) 0.30078(8) 0.35194(10) 0.0166(2) Uani 1 1 d .
H4 H 0.5188 0.3442 0.3221 0.020 Uiso 1 1 calc R
C2 C 0.22950(12) 0.30844(8) 0.25285(9) 0.0156(2) Uani 1 1 d .
C7 C 0.33818(13) 0.42209(8) 0.57997(10) 0.0198(3) Uani 1 1 d .
C6 C 0.42980(12) 0.38623(7) 0.52576(10) 0.0179(2) Uani 1 1 d .
C3 C 0.36142(12) 0.26281(8) 0.25429(10) 0.0173(2) Uani 1 1 d .
H3A H 0.3530 0.1997 0.2646 0.021 Uiso 1 1 calc R
H3B H 0.3875 0.2727 0.1826 0.021 Uiso 1 1 calc R
C9 C 0.15897(12) 0.38162(8) 0.42449(10) 0.0188(3) Uani 1 1 d .
C12 C 0.12326(12) 0.17402(8) 0.30012(10) 0.0199(3) Uani 1 1 d .
H12 H 0.1955 0.1691 0.3616 0.024 Uiso 1 1 calc R
C16 C 0.00917(12) 0.24996(9) 0.13866(10) 0.0217(3) Uani 1 1 d .
H16 H 0.0022 0.2969 0.0877 0.026 Uiso 1 1 calc R
C18 C 0.67055(13) 0.21107(10) 0.38429(11) 0.0254(3) Uani 1 1 d .
H18 H 0.7007 0.2466 0.3321 0.031 Uiso 1 1 calc R
C15 C -0.08834(13) 0.18784(10) 0.12429(11) 0.0269(3) Uani 1 1 d .
H15 H -0.1618 0.1933 0.0641 0.032 Uiso 1 1 calc R
C22 C 0.51006(13) 0.17543(9) 0.48719(11) 0.0225(3) Uani 1 1 d .
H22 H 0.4286 0.1862 0.5056 0.027 Uiso 1 1 calc R
C23 C 0.57344(13) 0.39095(9) 0.57735(11) 0.0235(3) Uani 1 1 d .
H23A H 0.5960 0.3469 0.6358 0.035 Uiso 1 1 calc GR
H23B H 0.5947 0.4484 0.6101 0.035 Uiso 1 1 calc GR
H23C H 0.6228 0.3806 0.5197 0.035 Uiso 1 1 calc GR
C8 C 0.20648(13) 0.41749(8) 0.52981(10) 0.0208(3) Uani 1 1 d .
H8 H 0.1459 0.4400 0.5694 0.025 Uiso 1 1 calc R
C13 C 0.02676(13) 0.11177(9) 0.28500(11) 0.0247(3) Uani 1 1 d .
H13 H 0.0337 0.0645 0.3355 0.030 Uiso 1 1 calc R
C24 C 0.38077(15) 0.46696(9) 0.69148(11) 0.0268(3) Uani 1 1 d .
H24A H 0.4405 0.4293 0.7430 0.040 Uiso 1 1 calc GR
H24B H 0.3046 0.4794 0.7223 0.040 Uiso 1 1 calc GR
H24C H 0.4249 0.5212 0.6814 0.040 Uiso 1 1 calc GR
C25 C 0.01410(13) 0.38011(9) 0.37765(11) 0.0251(3) Uani 1 1 d .
H25A H -0.0052 0.4069 0.3035 0.038 Uiso 1 1 calc GR
H25B H -0.0299 0.4124 0.4274 0.038 Uiso 1 1 calc GR
H25C H -0.0166 0.3201 0.3717 0.038 Uiso 1 1 calc GR
C14 C -0.08008(13) 0.11817(9) 0.19632(12) 0.0270(3) Uani 1 1 d .
H14 H -0.1464 0.0755 0.1853 0.032 Uiso 1 1 calc R
C20 C 0.70354(16) 0.08947(10) 0.50964(13) 0.0369(4) Uani 1 1 d .
H20 H 0.7553 0.0423 0.5433 0.044 Uiso 1 1 calc R
C19 C 0.74563(14) 0.14128(11) 0.43365(13) 0.0346(4) Uani 1 1 d .
H19 H 0.8264 0.1295 0.4146 0.042 Uiso 1 1 calc R
C21 C 0.58553(16) 0.10637(9) 0.53687(12) 0.0316(3) Uani 1 1 d .
H21 H 0.5561 0.0708 0.5894 0.038 Uiso 1 1 calc R

loop_
_atom_site_aniso_label
_atom_site_aniso_U_11
_atom_site_aniso_U_22
_atom_site_aniso_U_33
_atom_site_aniso_U_23
_atom_site_aniso_U_13
_atom_site_aniso_U_12
F2 0.0325(4) 0.0206(4) 0.0235(4) 0.0053(3) 0.0053(3) 0.0094(3)
F3 0.0302(4) 0.0287(4) 0.0126(3) 0.0025(3) 0.0046(3) 0.0014(3)
F1 0.0324(4) 0.0229(4) 0.0243(4) 0.0060(3) 0.0026(3) -0.0084(3)
C1 0.0227(6) 0.0192(6) 0.0157(6) 0.0007(5) 0.0037(5) 0.0006(5)
C17 0.0167(6) 0.0193(6) 0.0166(6) -0.0048(5) 0.0007(5) -0.0002(5)
C10 0.0222(6) 0.0115(5) 0.0138(5) 0.0008(4) 0.0032(4) 0.0001(4)
C5 0.0212(6) 0.0114(5) 0.0153(5) 0.0019(4) 0.0040(4) -0.0005(4)
C11 0.0180(6) 0.0173(6) 0.0153(5) -0.0014(4) 0.0039(4) 0.0011(5)
C4 0.0177(6) 0.0156(6) 0.0167(6) -0.0002(4) 0.0045(4) -0.0019(5)
C2 0.0184(6) 0.0152(6) 0.0131(5) 0.0004(4) 0.0029(4) 0.0014(5)
C7 0.0335(7) 0.0105(5) 0.0149(5) 0.0007(4) 0.0046(5) -0.0015(5)
C6 0.0248(6) 0.0107(5) 0.0165(6) 0.0023(4) 0.0012(5) -0.0019(5)
C3 0.0188(6) 0.0179(6) 0.0147(5) -0.0006(4) 0.0030(4) 0.0014(5)
C9 0.0241(6) 0.0155(6) 0.0171(6) 0.0016(4) 0.0053(5) 0.0028(5)
C12 0.0202(6) 0.0218(6) 0.0162(6) 0.0007(5) 0.0008(5) -0.0007(5)
C16 0.0212(6) 0.0238(7) 0.0187(6) 0.0038(5) 0.0012(5) 0.0016(5)
C18 0.0196(6) 0.0323(7) 0.0241(7) -0.0097(6) 0.0041(5) -0.0013(6)
C15 0.0199(6) 0.0333(8) 0.0240(7) 0.0016(6) -0.0026(5) -0.0024(6)
C22 0.0245(6) 0.0220(6) 0.0208(6) 0.0003(5) 0.0044(5) 0.0034(5)
C23 0.0270(7) 0.0200(6) 0.0205(6) -0.0008(5) -0.0010(5) -0.0050(5)
C8 0.0313(7) 0.0143(6) 0.0186(6) -0.0004(5) 0.0095(5) 0.0033(5)
C13 0.0258(7) 0.0237(7) 0.0237(7) 0.0043(5) 0.0038(5) -0.0036(5)
C24 0.0429(8) 0.0175(6) 0.0198(6) -0.0054(5) 0.0067(6) -0.0064(6)
C25 0.0230(7) 0.0307(7) 0.0221(6) -0.0009(5) 0.0063(5) 0.0062(6)
C14 0.0210(6) 0.0290(7) 0.0296(7) 0.0009(6) 0.0026(5) -0.0076(6)
C20 0.0398(9) 0.0315(8) 0.0326(8) -0.0074(6) -0.0065(7) 0.0188(7)
C19 0.0225(7) 0.0420(9) 0.0363(8) -0.0171(7) -0.0001(6) 0.0110(6)
C21 0.0428(9) 0.0248(7) 0.0242(7) 0.0010(6) 0.0010(6) 0.0080(6)

loop_
_atom_type_symbol
_atom_type_description
_atom_type_scat_dispersion_real
_atom_type_scat_dispersion_imag
_atom_type_scat_source
C C 0.0033 0.0016 'International Tables Vol C Tables 4.2.6.8 and 6.1.1.4'
H H 0.0000 0.0000 'International Tables Vol C Tables 4.2.6.8 and 6.1.1.4'
F F 0.0171 0.0103 'International Tables Vol C Tables 4.2.6.8 and 6.1.1.4'

loop_
_geom_angle_atom_site_label_1
_geom_angle_atom_site_label_2
_geom_angle_atom_site_label_3
_geom_angle
F2 C1 F3 105.90(9)
F2 C1 C2 114.27(10)
F3 C1 C2 112.67(10)
F1 C1 F2 106.07(10)
F1 C1 F3 105.96(10)
F1 C1 C2 111.37(10)
C18 C17 C4 120.96(12)
C18 C17 C22 118.35(12)
C22 C17 C4 120.52(11)
C5 C10 C2 110.69(10)
C5 C10 C9 121.14(11)
C9 C10 C2 128.15(11)
C10 C5 C4 112.17(10)
C10 C5 C6 121.59(11)
C6 C5 C4 126.24(11)
C12 C11 C2 116.38(10)
C16 C11 C2 125.69(11)
C16 C11 C12 117.92(11)
C17 C4 C5 115.45(10)
C17 C4 C3 109.98(10)
C5 C4 C3 103.03(9)
C1 C2 C10 108.58(10)
C1 C2 C11 113.42(10)
C1 C2 C3 106.94(10)
C10 C2 C3 102.53(9)
C11 C2 C10 113.57(10)
C11 C2 C3 111.06(10)
C6 C7 C24 120.79(12)
C8 C7 C6 119.68(11)
C8 C7 C24 119.52(12)
C5 C6 C7 117.66(11)
C5 C6 C23 121.34(12)
C7 C6 C23 121.00(11)
C4 C3 C2 108.28(9)
C10 C9 C25 124.53(11)
C8 C9 C10 116.35(12)
C8 C9 C25 119.10(11)
C13 C12 C11 121.43(12)
C11 C16 C15 120.56(12)
C17 C18 C19 120.44(14)
C14 C15 C16 121.04(12)
C21 C22 C17 121.07(13)
C7 C8 C9 123.40(12)
C12 C13 C14 120.18(12)
C15 C14 C13 118.86(13)
C19 C20 C21 119.74(14)
C20 C19 C18 120.49(14)
C20 C21 C22 119.90(15)

loop_
_geom_bond_atom_site_label_1
_geom_bond_atom_site_label_2
_geom_bond_distance
F2 C1 1.3460(15)
F3 C1 1.3480(14)
F1 C1 1.3442(15)
C1 C2 1.5242(17)
C17 C4 1.5187(17)
C17 C18 1.3907(18)
C17 C22 1.3917(18)
C10 C5 1.3981(17)
C10 C2 1.5337(16)
C10 C9 1.3994(17)
C5 C4 1.5201(17)
C5 C6 1.3989(16)
C11 C2 1.5304(17)
C11 C12 1.3980(17)
C11 C16 1.3900(17)
C4 C3 1.5486(16)
C2 C3 1.5576(16)
C7 C6 1.4029(18)
C7 C8 1.3928(19)
C7 C24 1.5119(17)
C6 C23 1.5108(18)
C9 C8 1.3946(17)
C9 C25 1.5108(18)
C12 C13 1.3838(18)
C16 C15 1.3902(19)
C18 C19 1.396(2)
C15 C14 1.384(2)
C22 C21 1.3901(19)
C13 C14 1.3879(19)
C20 C19 1.375(2)
C20 C21 1.384(2)
